data_7707331
loop_
_publ_author_name
'L\"ober, Manuel'
'Str\"obele, Markus'
'Romao, Carl P.'
'Meyer, Hans-J\"urgen'

_publ_section_title
;
 W<sub>2</sub>O<sub>3</sub>I<sub>4</sub> and WO<sub>2</sub>I<sub>2</sub>:
 metallic phases in the chemical transport reaction of tungsten.
;
_journal_issue 20
_journal_name_full 'Dalton transactions (Cambridge, England : 2003)'
_journal_page_first 6789
_journal_page_last 6792
_journal_paper_doi 10.1039/d1dt01212f
_journal_volume 50
_journal_year 2021
_chemical_formula_moiety 'I4 O3 W2'
_chemical_formula_sum 'I4 O3 W2'
_chemical_formula_weight 923.30
_space_group_crystal_system monoclinic
_space_group_IT_number 12
_space_group_name_Hall '-I 2y'
_space_group_name_H-M_alt 'I 1 2/m 1'
_atom_sites_solution_primary dual
_audit_creation_date 2021-01-17
_audit_creation_method
;
Olex2 1.3-ac4
(compiled 2020.11.27 svn.r5f609507 for Rigaku Oxford Diffraction, GUI svn.r6214)
;
_audit_update_record
;
2021-01-17 deposited with the CCDC.	2021-04-29 downloaded from the CCDC.
;
_cell_angle_alpha 90
_cell_angle_beta 98.810(6)
_cell_angle_gamma 90
_cell_formula_units_Z 4
_cell_length_a 9.2484(6)
_cell_length_b 7.4882(4)
_cell_length_c 13.3648(8)
_cell_measurement_reflns_used 4075
_cell_measurement_temperature 100.00(10)
_cell_measurement_theta_max 33.0350
_cell_measurement_theta_min 4.4650
_cell_volume 914.64(10)
_computing_cell_refinement 'CrysAlisPro 1.171.41.80a (Rigaku OD, 2020)'
_computing_data_collection 'CrysAlisPro 1.171.41.80a (Rigaku OD, 2020)'
_computing_data_reduction 'CrysAlisPro 1.171.41.80a (Rigaku OD, 2020)'
_computing_molecular_graphics 'Olex2 1.3-ac4 (Dolomanov et al., 2009)'
_computing_publication_material 'Olex2 1.3-ac4 (Dolomanov et al., 2009)'
_computing_structure_refinement 'SHELXL 2018/3 (Sheldrick, 2015)'
_computing_structure_solution 'SHELXT 2018/2 (Sheldrick, 2018)'
_diffrn_ambient_environment N~2~
_diffrn_ambient_temperature 100.00(10)
_diffrn_detector 'Hybrid Pixel Array Detector'
_diffrn_detector_area_resol_mean 10.0000
_diffrn_detector_type HyPix
_diffrn_measured_fraction_theta_full 0.996
_diffrn_measured_fraction_theta_max 0.996
_diffrn_measurement_details
;
List of Runs (angles in degrees, time in seconds):

  # Type    Start    End  Width  t~exp~   \w     \q     \k     \f   Frames
#--------------------------------------------------------------------------
  1  \w     15.00  42.00   0.50   10.57    --   17.39-128.00 -83.00   54
  2  \w    -32.00  -4.00   0.50   10.57    --  -15.36 -63.00 -30.59   56
  3  \w      6.00  60.00   0.50   10.57    --  -15.36  19.00 120.00  108
  4  \w    -52.00  -6.00   0.50   10.57    --  -15.36 -57.00  90.00   92
  5  \w    -60.00  -5.00   0.50   10.57    --  -15.36 -57.00-180.00  110
  6  \w    -45.00  -1.00   0.50   10.57    --  -15.36 -63.00 -83.34   88
  7  \w    -92.00  -6.00   0.50   10.57    --  -15.36 -37.00-180.00  172
  8  \w    -43.00  -6.00   0.50   10.57    --  -15.36 -65.00  17.98   74
  9  \w     20.00  52.00   0.50   10.57    --   17.39-104.00-114.21   64
 10  \w     14.00  49.00   0.50   10.57    --   17.39 -99.00  30.00   70
 11  \w      9.00  93.00   0.50   10.57    --   17.39  37.00  90.00  168
 12  \w    -59.00   0.00   0.50   10.57    --   17.39 -19.00 -90.00  118
 13  \w     -2.00  49.00   0.50   10.57    --   17.39 -99.00  90.00  102
 14  \w     10.00  93.00   0.50   10.57    --   17.39  37.00   0.00  166
 15  \w      4.00  53.00   0.50   10.57    --   17.39-106.00 -76.21   98
 16  \w      2.00  38.00   0.50   10.57    --   17.39 -77.00 120.00   72
 17  \w     21.00  49.00   0.50   10.57    --   17.39 -99.00 -30.00   56
 18  \w     -3.00  48.00   0.50   10.57    --   17.39 -99.00-180.00  102
 19  \w    -58.00   5.00   0.50   10.57    --   17.39 -19.00 -30.00  126
 20  \w     16.00  41.00   0.50   10.57    --   17.39-128.00 -83.00   50
;
_diffrn_measurement_device 'four-circle diffractometer'
_diffrn_measurement_device_type 'XtaLAB Synergy, Dualflex, HyPix'
_diffrn_measurement_method '\w scans'
_diffrn_orient_matrix_type 'CrysAlisPro convention (1999,Acta A55,543-557)'
_diffrn_orient_matrix_UB_11 0.0765642000
_diffrn_orient_matrix_UB_12 0.0082105000
_diffrn_orient_matrix_UB_13 0.0154637000
_diffrn_orient_matrix_UB_21 -0.0118003000
_diffrn_orient_matrix_UB_22 0.0164995000
_diffrn_orient_matrix_UB_23 0.0503796000
_diffrn_orient_matrix_UB_31 0.0046870000
_diffrn_orient_matrix_UB_32 -0.0929197000
_diffrn_orient_matrix_UB_33 0.0103188000
_diffrn_radiation_monochromator mirror
_diffrn_radiation_probe x-ray
_diffrn_radiation_type 'Mo K\a'
_diffrn_radiation_wavelength 0.71073
_diffrn_reflns_av_R_equivalents 0.0440
_diffrn_reflns_av_unetI/netI 0.0295
_diffrn_reflns_Laue_measured_fraction_full 0.996
_diffrn_reflns_Laue_measured_fraction_max 0.996
_diffrn_reflns_limit_h_max 11
_diffrn_reflns_limit_h_min -11
_diffrn_reflns_limit_k_max 9
_diffrn_reflns_limit_k_min -9
_diffrn_reflns_limit_l_max 16
_diffrn_reflns_limit_l_min -16
_diffrn_reflns_number 9630
_diffrn_reflns_point_group_measured_fraction_full 0.996
_diffrn_reflns_point_group_measured_fraction_max 0.996
_diffrn_reflns_theta_full 25.242
_diffrn_reflns_theta_max 26.018
_diffrn_reflns_theta_min 3.517
_diffrn_source 'micro-focus sealed X-ray tube'
_diffrn_source_type 'PhotonJet (Mo) X-ray Source'
_exptl_absorpt_coefficient_mu 38.580
_exptl_absorpt_correction_T_max 0.683
_exptl_absorpt_correction_T_min 0.485
_exptl_absorpt_correction_type gaussian
_exptl_absorpt_process_details
;
CrysAlisPro 1.171.41.80a (Rigaku Oxford Diffraction, 2020)
Numerical absorption correction based on gaussian integration over
a multifaceted crystal model
Empirical absorption correction using spherical harmonics,
implemented in SCALE3 ABSPACK scaling algorithm.
;
_exptl_crystal_colour black
_exptl_crystal_colour_primary black
_exptl_crystal_density_diffrn 6.705
_exptl_crystal_description plate
_exptl_crystal_F_000 1536
_exptl_crystal_size_max 0.035
_exptl_crystal_size_mid 0.021
_exptl_crystal_size_min 0.017
_refine_diff_density_max 2.687
_refine_diff_density_min -2.113
_refine_diff_density_rms 0.489
_refine_ls_extinction_method none
_refine_ls_goodness_of_fit_ref 1.048
_refine_ls_hydrogen_treatment undef
_refine_ls_matrix_type full
_refine_ls_number_parameters 48
_refine_ls_number_reflns 978
_refine_ls_number_restraints 12
_refine_ls_restrained_S_all 1.042
_refine_ls_R_factor_all 0.0317
_refine_ls_R_factor_gt 0.0297
_refine_ls_shift/su_max 0.000
_refine_ls_shift/su_mean 0.000
_refine_ls_structure_factor_coef Fsqd
_refine_ls_weighting_details 'w=1/[\s^2^(Fo^2^)+(0.0460P)^2^+13.4427P] where P=(Fo^2^+2Fc^2^)/3'
_refine_ls_weighting_scheme calc
_refine_ls_wR_factor_gt 0.0672
_refine_ls_wR_factor_ref 0.0684
_reflns_Friedel_coverage 0.000
_reflns_number_gt 932
_reflns_number_total 978
_reflns_threshold_expression 'I > 2\s(I)'
_cod_data_source_file d1dt01212f2.cif
_cod_data_source_block wo2i-2
_cod_depositor_comments 'Adding full bibliography for 7707330--7707331.cif.'
_cod_database_code 7707331
_shelx_shelxl_version_number 2018/3
_chemical_oxdiff_formula W2O3I4
_shelx_space_group_comment
;
The symmetry employed for this shelxl refinement is uniquely defined
by the following loop, which should always be used as a source of
symmetry information in preference to the above space-group names.
They are only intended as comments.
;
_shelx_estimated_absorpt_t_max 0.560
_shelx_estimated_absorpt_t_min 0.345
_reflns_odcompleteness_completeness 99.67
_reflns_odcompleteness_iscentric 1
_reflns_odcompleteness_theta 28.22
_olex2_refinement_description
;
1. Uiso/Uaniso restraints and constraints
Uanis(O1) \\sim Ueq, Uanis(O2) \\sim Ueq: with sigma of 0.001 and sigma for
terminal atoms of 0.002
;
_olex2_submission_special_instructions 'No special instructions were received'
_oxdiff_exptl_absorpt_empirical_details
;
Empirical correction (ABSPACK) includes:
- Absorption correction using spherical harmonics
- Frame scaling
;
_oxdiff_exptl_absorpt_empirical_full_max 1.141
_oxdiff_exptl_absorpt_empirical_full_min 0.893

loop_
_space_group_symop_operation_xyz
'x, y, z'
'-x, y, -z'
'x+1/2, y+1/2, z+1/2'
'-x+1/2, y+1/2, -z+1/2'
'-x, -y, -z'
'x, -y, z'
'-x+1/2, -y+1/2, -z+1/2'
'x+1/2, -y+1/2, z+1/2'

loop_
_atom_site_label
_atom_site_type_symbol
_atom_site_fract_x
_atom_site_fract_y
_atom_site_fract_z
_atom_site_U_iso_or_equiv
_atom_site_adp_type
_atom_site_occupancy
_atom_site_site_symmetry_order
_atom_site_calc_flag
_atom_site_refinement_flags_posn
_atom_site_refinement_flags_adp
_atom_site_refinement_flags_occupancy
_atom_site_disorder_assembly
_atom_site_disorder_group
W1 W 0.250000 0.250000 0.250000 0.00424(16) Uani 1 2 d S . P . .
W2 W 0.500000 0.29271(6) 0.500000 0.00455(16) Uani 1 2 d S T P . .
I1 I 0.34199(8) 0.000000 0.56608(6) 0.00747(19) Uani 1 2 d S T P . .
I2 I 0.69227(8) 0.500000 0.41898(6) 0.00772(19) Uani 1 2 d S T P . .
I3 I 0.01419(6) 0.24815(7) 0.34828(4) 0.00869(18) Uani 1 1 d . . . . .
O1 O 0.3741(6) 0.2866(7) 0.3761(4) 0.0079(13) Uani 1 1 d . U . . .
O2 O 0.2261(10) 0.500000 0.2351(7) 0.018(2) Uani 1 2 d S TU P . .

loop_
_atom_site_aniso_label
_atom_site_aniso_U_11
_atom_site_aniso_U_22
_atom_site_aniso_U_33
_atom_site_aniso_U_23
_atom_site_aniso_U_13
_atom_site_aniso_U_12
W1 0.0061(3) 0.0017(3) 0.0041(3) -0.00026(16) -0.00180(18) -0.00076(16)
W2 0.0060(3) 0.0027(2) 0.0040(3) 0.000 -0.00250(18) 0.000
I1 0.0099(4) 0.0052(4) 0.0070(4) 0.000 0.0002(3) 0.000
I2 0.0102(4) 0.0043(3) 0.0077(4) 0.000 -0.0016(3) 0.000
I3 0.0106(3) 0.0050(3) 0.0105(3) -0.0002(2) 0.0016(2) 0.00095(19)
O1 0.0081(15) 0.0075(15) 0.0079(15) -0.0004(9) 0.0004(10) 0.0006(9)
O2 0.018(2) 0.018(2) 0.017(2) 0.000 0.0022(10) 0.000

loop_
_atom_type_symbol
_atom_type_description
_atom_type_scat_dispersion_real
_atom_type_scat_dispersion_imag
_atom_type_scat_source
I I -0.4742 1.8119 'International Tables Vol C Tables 4.2.6.8 and 6.1.1.4'
O O 0.0106 0.0060 'International Tables Vol C Tables 4.2.6.8 and 6.1.1.4'
W W -0.8490 6.8722 'International Tables Vol C Tables 4.2.6.8 and 6.1.1.4'

loop_
_exptl_crystal_face_index_h
_exptl_crystal_face_index_k
_exptl_crystal_face_index_l
_exptl_crystal_face_perp_dist
-7 -2 -29 0.0066
-10 0 17 0.0055
12 0 -6 0.0086
-1 10 -3 0.0074
-1 -10 1 0.0073
0 0 0 0.0082
0 0 0 0.0086

loop_
_geom_angle_atom_site_label_1
_geom_angle_atom_site_label_2
_geom_angle_atom_site_label_3
_geom_angle
_geom_angle_site_symmetry_1
_geom_angle_site_symmetry_3
_geom_angle_publ_flag
I3 W1 I3 180.0 . 7 ?
O1 W1 I3 90.43(16) . 7 ?
O1 W1 I3 90.43(16) 7 . ?
O1 W1 I3 89.57(16) 7 7 ?
O1 W1 I3 89.57(16) . . ?
O1 W1 O1 180.0(3) 7 . ?
O2 W1 I3 88.1(3) 7 7 ?
O2 W1 I3 88.1(3) . . ?
O2 W1 I3 91.9(3) 7 . ?
O2 W1 I3 91.9(3) . 7 ?
O2 W1 O1 90.3(3) . 7 ?
O2 W1 O1 89.7(3) . . ?
O2 W1 O1 89.7(3) 7 7 ?
O2 W1 O1 90.3(3) 7 . ?
O2 W1 O2 180.0 . 7 ?
I1 W2 W2 140.302(13) . 5_666 ?
I1 W2 W2 140.302(13) 5_656 5_666 ?
I1 W2 I1 79.40(3) . 5_656 ?
I2 W2 W2 55.027(12) . 5_666 ?
I2 W2 W2 55.026(13) 5_666 5_666 ?
I2 W2 I1 85.276(15) 5_666 . ?
I2 W2 I1 85.276(16) . 5_656 ?
I2 W2 I1 164.67(2) 5_666 5_656 ?
I2 W2 I1 164.67(2) . . ?
I2 W2 I2 110.05(2) 5_666 . ?
O1 W2 W2 91.40(17) . 5_666 ?
O1 W2 W2 91.40(17) 2_656 5_666 ?
O1 W2 I1 88.65(17) 2_656 5_656 ?
O1 W2 I1 89.21(17) 2_656 . ?
O1 W2 I1 88.65(17) . . ?
O1 W2 I1 89.21(17) . 5_656 ?
O1 W2 I2 90.58(17) 2_656 . ?
O1 W2 I2 91.02(17) 2_656 5_666 ?
O1 W2 I2 90.58(17) . 5_666 ?
O1 W2 I2 91.02(17) . . ?
O1 W2 O1 177.2(3) . 2_656 ?
W2 I1 W2 100.60(3) 5_656 . ?
W2 I2 W2 69.95(2) . 5_666 ?
W2 O1 W1 173.1(3) . . ?
W1 O2 W1 163.4(6) 4 . ?

loop_
_geom_bond_atom_site_label_1
_geom_bond_atom_site_label_2
_geom_bond_distance
_geom_bond_site_symmetry_2
_geom_bond_publ_flag
W1 I3 2.7128(5) 7 ?
W1 I3 2.7128(5) . ?
W1 O1 1.907(6) 7 ?
W1 O1 1.907(6) . ?
W1 O2 1.8919(14) 7 ?
W1 O2 1.8919(14) . ?
W2 W2 3.1045(9) 5_666 ?
W2 I1 2.8487(6) 5_656 ?
W2 I1 2.8487(6) . ?
W2 I2 2.7081(7) . ?
W2 I2 2.7080(7) 5_666 ?
W2 O1 1.874(6) 2_656 ?
W2 O1 1.874(6) . ?

loop_
_geom_torsion_atom_site_label_1
_geom_torsion_atom_site_label_2
_geom_torsion_atom_site_label_3
_geom_torsion_atom_site_label_4
_geom_torsion
_geom_torsion_site_symmetry_1
_geom_torsion_site_symmetry_2
_geom_torsion_site_symmetry_3
_geom_torsion_site_symmetry_4
_geom_torsion_publ_flag
I3 W1 O2 W1 105.3(19) . . . 4 ?
I3 W1 O2 W1 -74.7(19) 7 . . 4 ?
O1 W1 O2 W1 -164.2(19) 7 . . 4 ?
O1 W1 O2 W1 15.8(19) . . . 4 ?

loop_
_exptl_oxdiff_crystal_face_indexfrac_h
_exptl_oxdiff_crystal_face_indexfrac_k
_exptl_oxdiff_crystal_face_indexfrac_l
_exptl_oxdiff_crystal_face_x
_exptl_oxdiff_crystal_face_y
_exptl_oxdiff_crystal_face_z
-7.0897 -1.8169 -28.7769 -1.0027 -1.3961 -0.1613
-10.3692 0.2872 16.8446 -0.5311 0.9757 0.0985
11.9034 -0.0474 -5.5102 0.8258 -0.4188 0.0033
-1.3891 10.3168 -3.0981 -0.0696 0.0305 -0.9971
-1.4062 -10.4931 0.6606 -0.1836 -0.1233 0.9752
-0.0905 0.0736 -0.1512 -0.0087 -0.0053 -0.0088
-0.0907 -0.0901 -0.1216 -0.0096 -0.0065 0.0067
